data_4104933
loop_
_publ_author_name
'Cornelia M. M\"omming'
'Silke Fr\"omel'
'Gerald Kehr'
'Roland Fr\"ohlich'
'Stefan Grimme'
'Gerhard Erker'

_publ_section_title
;
 Reactions of an Intramolecular Frustrated Lewis Pair with Unsaturated
 Substrates: Evidence for a Concerted Olefin Addition Reaction
;
_journal_name_full 'Journal of the American Chemical Society'
_journal_page_first 12280
_journal_page_last 12289
_journal_paper_doi 10.1021/ja903511s
_journal_volume 131
_journal_year 2009
_chemical_formula_sum 'C36 H34 B F10 O P'
_chemical_formula_weight 714.41
_chemical_name_systematic
; 
 ? 
;
_space_group_IT_number 15
_symmetry_cell_setting monoclinic
_symmetry_space_group_name_Hall '-C 2yc'
_symmetry_space_group_name_H-M 'C 1 2/c 1'
_atom_sites_solution_hydrogens geom
_atom_sites_solution_primary direct
_atom_sites_solution_secondary difmap
_audit_creation_method SHELXL-97
_cell_angle_alpha 90.00
_cell_angle_beta 111.635(2)
_cell_angle_gamma 90.00
_cell_formula_units_Z 8
_cell_length_a 33.6177(10)
_cell_length_b 12.8660(4)
_cell_length_c 16.5773(5)
_cell_measurement_reflns_used 3090
_cell_measurement_temperature 223(2)
_cell_measurement_theta_max 68.25
_cell_measurement_theta_min 0.88
_cell_volume 6665.0(4)
_computing_cell_refinement 'Collect (Nonius B.V., 1998)'
_computing_data_collection 'Collect (Nonius B.V., 1998)'
_computing_data_reduction 'Denzo-SMN (Otwinowski & Minor, 1997)'
_computing_molecular_graphics 'XP (BrukerAXS, 2000)'
_computing_publication_material 'SHELXL-97 (Sheldrick, 1997)'
_computing_structure_refinement 'SHELXL-97 (Sheldrick, 1997)'
_computing_structure_solution 'SHELXS-97 (Sheldrick, 1990)'
_diffrn_ambient_temperature 223(2)
_diffrn_measured_fraction_theta_full 0.969
_diffrn_measured_fraction_theta_max 0.970
_diffrn_measurement_device_type 'Nonius KappaCCD APEXII'
_diffrn_measurement_method '\w and \f scans'
_diffrn_radiation_monochromator graphite
_diffrn_radiation_source 'fine-focus sealed tube'
_diffrn_radiation_type CuK\a
_diffrn_radiation_wavelength 1.54178
_diffrn_reflns_av_R_equivalents 0.042
_diffrn_reflns_av_sigmaI/netI 0.0235
_diffrn_reflns_limit_h_max 39
_diffrn_reflns_limit_h_min -39
_diffrn_reflns_limit_k_max 15
_diffrn_reflns_limit_k_min -14
_diffrn_reflns_limit_l_max 18
_diffrn_reflns_limit_l_min -19
_diffrn_reflns_number 22950
_diffrn_reflns_theta_full 67.98
_diffrn_reflns_theta_max 67.98
_diffrn_reflns_theta_min 3.72
_exptl_absorpt_coefficient_mu 1.496
_exptl_absorpt_correction_T_max 0.7061
_exptl_absorpt_correction_T_min 0.5860
_exptl_absorpt_correction_type multi-scan
_exptl_absorpt_process_details 'Denzo (Otwinowski, Borek, Majewski & Minor, 2003)'
_exptl_crystal_colour colourless
_exptl_crystal_density_diffrn 1.424
_exptl_crystal_description block
_exptl_crystal_F_000 2944
_exptl_crystal_size_max 0.40
_exptl_crystal_size_mid 0.30
_exptl_crystal_size_min 0.25
_refine_diff_density_max 0.360
_refine_diff_density_min -0.298
_refine_diff_density_rms 0.046
_refine_ls_extinction_method none
_refine_ls_goodness_of_fit_ref 1.061
_refine_ls_hydrogen_treatment riding
_refine_ls_matrix_type full
_refine_ls_number_parameters 449
_refine_ls_number_reflns 5877
_refine_ls_number_restraints 0
_refine_ls_restrained_S_all 1.061
_refine_ls_R_factor_all 0.0524
_refine_ls_R_factor_gt 0.0484
_refine_ls_shift/su_max 0.000
_refine_ls_shift/su_mean 0.000
_refine_ls_structure_factor_coef Fsqd
_refine_ls_weighting_details 'calc w=1/[\s^2^(Fo^2^)+(0.0699P)^2^+7.3193P] where P=(Fo^2^+2Fc^2^)/3'
_refine_ls_weighting_scheme calc
_refine_ls_wR_factor_gt 0.1312
_refine_ls_wR_factor_ref 0.1349
_reflns_number_gt 5364
_reflns_number_total 5877
_reflns_threshold_expression >2sigma(I)
_cod_data_source_file ja903511s_si_004.cif
_cod_data_source_block erk4931
_cod_database_code 4104933

loop_
_symmetry_equiv_pos_as_xyz
'x, y, z'
'-x, y, -z+1/2'
'x+1/2, y+1/2, z'
'-x+1/2, y+1/2, -z+1/2'
'-x, -y, -z'
'x, -y, z-1/2'
'-x+1/2, -y+1/2, -z'
'x+1/2, -y+1/2, z-1/2'

loop_
_atom_site_label
_atom_site_type_symbol
_atom_site_fract_x
_atom_site_fract_y
_atom_site_fract_z
_atom_site_U_iso_or_equiv
_atom_site_adp_type
_atom_site_occupancy
_atom_site_symmetry_multiplicity
_atom_site_calc_flag
_atom_site_refinement_flags
P1 P 0.111479(16) 0.79661(4) 0.39340(3) 0.03472(15) Uani 1 1 d .
B1 B 0.10576(8) 0.58414(18) 0.27049(16) 0.0394(5) Uani 1 1 d .
C1 C 0.09222(7) 0.78467(15) 0.27598(13) 0.0401(5) Uani 1 1 d .
H1A H 0.0716 0.8401 0.2488 0.048 Uiso 1 1 calc R
H1B H 0.1161 0.7905 0.2559 0.048 Uiso 1 1 calc R
C2 C 0.07061(7) 0.67761(16) 0.25129(13) 0.0400(5) Uani 1 1 d .
H2A H 0.0524 0.6775 0.1895 0.048 Uiso 1 1 calc R
H2B H 0.0523 0.6651 0.2845 0.048 Uiso 1 1 calc R
C3 C 0.13255(7) 0.58053(16) 0.37619(14) 0.0424(5) Uani 1 1 d .
H3A H 0.1143 0.5469 0.4029 0.051 Uiso 1 1 calc R
H3B H 0.1575 0.5356 0.3869 0.051 Uiso 1 1 calc R
C4 C 0.14820(7) 0.68270(15) 0.42324(13) 0.0396(4) Uani 1 1 d .
H4 H 0.1725 0.7031 0.4064 0.047 Uiso 1 1 calc R
O5 O 0.16630(5) 0.67364(12) 0.51484(9) 0.0465(4) Uani 1 1 d .
C6 C 0.21081(9) 0.6624(4) 0.5507(2) 0.0899(11) Uani 1 1 d .
H6A H 0.2245 0.7212 0.5337 0.108 Uiso 1 1 calc R
H6B H 0.2193 0.5984 0.5292 0.108 Uiso 1 1 calc R
C7 C 0.22471(11) 0.6582(3) 0.6472(2) 0.0883(10) Uani 1 1 d .
H7A H 0.2141 0.7190 0.6675 0.132 Uiso 1 1 calc R
H7B H 0.2557 0.6570 0.6729 0.132 Uiso 1 1 calc R
H7C H 0.2133 0.5960 0.6638 0.132 Uiso 1 1 calc R
C11 C 0.06264(6) 0.81032(15) 0.41644(13) 0.0364(4) Uani 1 1 d .
C12 C 0.04032(7) 0.90536(16) 0.38991(13) 0.0393(4) Uani 1 1 d .
C13 C 0.00218(7) 0.91930(17) 0.40360(14) 0.0433(5) Uani 1 1 d .
H13 H -0.0127 0.9823 0.3862 0.052 Uiso 1 1 calc R
C14 C -0.01482(7) 0.84418(17) 0.44194(13) 0.0425(5) Uani 1 1 d .
C15 C 0.00828(7) 0.75283(17) 0.46825(14) 0.0425(5) Uani 1 1 d .
H15 H -0.0025 0.7014 0.4950 0.051 Uiso 1 1 calc R
C16 C 0.04650(7) 0.73370(16) 0.45702(13) 0.0389(4) Uani 1 1 d .
C17 C 0.05476(8) 0.99539(17) 0.34880(16) 0.0490(5) Uani 1 1 d .
H17A H 0.0337 1.0507 0.3358 0.074 Uiso 1 1 calc R
H17B H 0.0577 0.9723 0.2956 0.074 Uiso 1 1 calc R
H17C H 0.0821 1.0209 0.3886 0.074 Uiso 1 1 calc R
C18 C -0.05640(8) 0.8602(2) 0.45381(17) 0.0541(6) Uani 1 1 d .
H18A H -0.0795 0.8304 0.4049 0.081 Uiso 1 1 calc R
H18B H -0.0614 0.9340 0.4572 0.081 Uiso 1 1 calc R
H18C H -0.0553 0.8265 0.5069 0.081 Uiso 1 1 calc R
C19 C 0.06799(8) 0.63148(17) 0.49063(16) 0.0504(5) Uani 1 1 d .
H19A H 0.0595 0.6073 0.5374 0.076 Uiso 1 1 calc R
H19B H 0.0988 0.6405 0.5121 0.076 Uiso 1 1 calc R
H19C H 0.0595 0.5808 0.4441 0.076 Uiso 1 1 calc R
C21 C 0.14742(6) 0.90310(15) 0.44734(13) 0.0380(4) Uani 1 1 d .
C22 C 0.16957(7) 0.96324(16) 0.40542(14) 0.0425(5) Uani 1 1 d .
C23 C 0.19949(7) 1.03561(18) 0.45396(16) 0.0495(5) Uani 1 1 d .
H23 H 0.2140 1.0756 0.4260 0.059 Uiso 1 1 calc R
C24 C 0.20886(7) 1.05146(18) 0.54136(16) 0.0517(6) Uani 1 1 d .
C25 C 0.18619(8) 0.99371(19) 0.58026(15) 0.0517(6) Uani 1 1 d .
H25 H 0.1917 1.0047 0.6395 0.062 Uiso 1 1 calc R
C26 C 0.15567(7) 0.92029(16) 0.53616(14) 0.0423(5) Uani 1 1 d .
C27 C 0.16223(9) 0.9565(2) 0.30986(16) 0.0560(6) Uani 1 1 d .
H27A H 0.1788 1.0100 0.2953 0.084 Uiso 1 1 calc R
H27B H 0.1321 0.9666 0.2758 0.084 Uiso 1 1 calc R
H27C H 0.1711 0.8887 0.2972 0.084 Uiso 1 1 calc R
C28 C 0.24287(10) 1.1268(2) 0.5929(2) 0.0736(8) Uani 1 1 d .
H28A H 0.2704 1.0920 0.6143 0.110 Uiso 1 1 calc R
H28B H 0.2363 1.1525 0.6416 0.110 Uiso 1 1 calc R
H28C H 0.2439 1.1846 0.5561 0.110 Uiso 1 1 calc R
C29 C 0.13354(8) 0.86524(19) 0.58862(14) 0.0517(6) Uani 1 1 d .
H29A H 0.1495 0.8764 0.6500 0.078 Uiso 1 1 calc R
H29B H 0.1321 0.7914 0.5762 0.078 Uiso 1 1 calc R
H29C H 0.1048 0.8926 0.5733 0.078 Uiso 1 1 calc R
C31 C 0.08404(7) 0.46700(16) 0.24251(14) 0.0434(5) Uani 1 1 d .
C32 C 0.04078(8) 0.44557(19) 0.19909(15) 0.0495(5) Uani 1 1 d .
F32 F 0.01174(4) 0.52241(12) 0.17216(10) 0.0627(4) Uani 1 1 d .
C33 C 0.02428(9) 0.3466(2) 0.17920(17) 0.0599(7) Uani 1 1 d .
F33 F -0.01821(5) 0.33206(16) 0.13630(11) 0.0818(5) Uani 1 1 d .
C34 C 0.05083(10) 0.2628(2) 0.20260(17) 0.0642(7) Uani 1 1 d .
F34 F 0.03528(8) 0.16548(13) 0.18454(13) 0.0959(7) Uani 1 1 d .
C35 C 0.09362(10) 0.27771(18) 0.24508(17) 0.0613(7) Uani 1 1 d .
F35 F 0.12078(7) 0.19647(11) 0.26969(12) 0.0880(6) Uani 1 1 d .
C36 C 0.10917(8) 0.37861(17) 0.26251(15) 0.0499(5) Uani 1 1 d .
F36 F 0.15220(5) 0.38778(10) 0.30150(11) 0.0662(4) Uani 1 1 d .
C41 C 0.13517(7) 0.60240(15) 0.20923(14) 0.0409(5) Uani 1 1 d .
C42 C 0.11483(7) 0.60682(16) 0.11931(15) 0.0435(5) Uani 1 1 d .
F42 F 0.07181(4) 0.59681(10) 0.08302(8) 0.0501(3) Uani 1 1 d .
C43 C 0.13513(8) 0.61943(18) 0.06149(16) 0.0528(6) Uani 1 1 d .
F43 F 0.11272(6) 0.62676(13) -0.02389(10) 0.0694(4) Uani 1 1 d .
C44 C 0.17903(9) 0.6253(2) 0.09271(19) 0.0613(7) Uani 1 1 d .
F44 F 0.19980(6) 0.63464(16) 0.03757(13) 0.0881(6) Uani 1 1 d .
C45 C 0.20125(8) 0.6205(2) 0.18050(19) 0.0586(6) Uani 1 1 d .
F45 F 0.24433(5) 0.62448(15) 0.21160(13) 0.0814(5) Uani 1 1 d .
C46 C 0.17920(7) 0.61062(17) 0.23612(16) 0.0482(5) Uani 1 1 d .
F46 F 0.20434(4) 0.60797(12) 0.32160(10) 0.0624(4) Uani 1 1 d .

loop_
_atom_site_aniso_label
_atom_site_aniso_U_11
_atom_site_aniso_U_22
_atom_site_aniso_U_33
_atom_site_aniso_U_23
_atom_site_aniso_U_13
_atom_site_aniso_U_12
P1 0.0406(3) 0.0286(3) 0.0344(3) 0.00132(18) 0.0132(2) 0.00380(19)
B1 0.0395(12) 0.0309(11) 0.0459(13) -0.0031(9) 0.0137(10) 0.0010(9)
C1 0.0503(12) 0.0343(10) 0.0343(10) 0.0007(8) 0.0138(9) 0.0090(9)
C2 0.0410(11) 0.0385(11) 0.0378(10) -0.0030(8) 0.0112(9) 0.0039(9)
C3 0.0468(12) 0.0311(10) 0.0468(12) 0.0012(9) 0.0144(9) 0.0062(9)
C4 0.0417(11) 0.0342(10) 0.0411(11) 0.0013(8) 0.0133(9) 0.0065(8)
O5 0.0459(8) 0.0461(8) 0.0405(8) 0.0041(6) 0.0076(6) 0.0036(7)
C6 0.0490(16) 0.142(3) 0.0639(18) 0.008(2) 0.0038(14) 0.0227(18)
C7 0.075(2) 0.094(2) 0.0643(18) -0.0002(17) -0.0123(16) 0.0143(18)
C11 0.0415(11) 0.0310(10) 0.0355(10) -0.0013(8) 0.0130(8) 0.0010(8)
C12 0.0454(11) 0.0336(10) 0.0376(10) -0.0010(8) 0.0137(9) 0.0029(8)
C13 0.0471(12) 0.0375(11) 0.0435(11) -0.0027(9) 0.0144(9) 0.0071(9)
C14 0.0414(11) 0.0454(12) 0.0390(11) -0.0103(9) 0.0128(9) -0.0024(9)
C15 0.0455(12) 0.0404(11) 0.0408(11) -0.0026(9) 0.0149(9) -0.0069(9)
C16 0.0432(11) 0.0339(10) 0.0371(10) -0.0022(8) 0.0118(9) -0.0021(8)
C17 0.0595(14) 0.0350(11) 0.0588(13) 0.0089(10) 0.0292(11) 0.0123(10)
C18 0.0489(13) 0.0555(14) 0.0608(14) -0.0090(11) 0.0237(11) -0.0002(11)
C19 0.0551(13) 0.0364(11) 0.0628(14) 0.0115(10) 0.0254(11) 0.0032(10)
C21 0.0398(10) 0.0315(10) 0.0419(11) -0.0001(8) 0.0141(9) 0.0033(8)
C22 0.0423(11) 0.0364(11) 0.0499(12) 0.0035(9) 0.0184(9) 0.0039(9)
C23 0.0448(12) 0.0409(12) 0.0641(15) 0.0042(10) 0.0217(11) -0.0019(9)
C24 0.0478(13) 0.0428(12) 0.0607(14) -0.0042(10) 0.0156(11) -0.0031(10)
C25 0.0564(14) 0.0478(13) 0.0468(12) -0.0064(10) 0.0142(11) -0.0017(11)
C26 0.0469(12) 0.0358(11) 0.0431(11) -0.0008(9) 0.0151(9) 0.0021(9)
C27 0.0657(15) 0.0565(14) 0.0536(13) 0.0020(11) 0.0311(12) -0.0107(12)
C28 0.0673(18) 0.0656(18) 0.0796(19) -0.0115(15) 0.0174(15) -0.0209(14)
C29 0.0645(15) 0.0523(13) 0.0386(11) -0.0053(10) 0.0194(11) -0.0084(11)
C31 0.0532(13) 0.0369(11) 0.0435(11) -0.0044(9) 0.0217(10) -0.0028(9)
C32 0.0552(13) 0.0525(13) 0.0461(12) -0.0094(10) 0.0246(10) -0.0136(11)
F32 0.0427(7) 0.0711(10) 0.0694(9) -0.0108(7) 0.0149(6) -0.0020(7)
C33 0.0687(16) 0.0666(17) 0.0529(14) -0.0151(12) 0.0324(13) -0.0285(14)
F33 0.0697(10) 0.1057(14) 0.0777(11) -0.0322(10) 0.0362(9) -0.0466(10)
C34 0.096(2) 0.0503(15) 0.0538(14) -0.0126(12) 0.0362(15) -0.0332(15)
F34 0.1549(18) 0.0539(9) 0.0896(12) -0.0182(9) 0.0576(12) -0.0515(11)
C35 0.098(2) 0.0327(12) 0.0584(15) -0.0011(10) 0.0348(15) 0.0018(12)
F35 0.1404(17) 0.0343(8) 0.0879(12) -0.0006(7) 0.0403(12) 0.0122(9)
C36 0.0580(14) 0.0385(12) 0.0519(13) -0.0048(10) 0.0189(11) -0.0017(10)
F36 0.0636(9) 0.0408(7) 0.0842(10) -0.0075(7) 0.0157(8) 0.0131(6)
C41 0.0436(11) 0.0271(9) 0.0522(12) -0.0056(8) 0.0179(10) 0.0018(8)
C42 0.0449(12) 0.0331(10) 0.0541(13) -0.0070(9) 0.0203(10) 0.0007(9)
F42 0.0473(7) 0.0530(7) 0.0474(7) -0.0072(6) 0.0145(6) 0.0022(6)
C43 0.0655(15) 0.0435(12) 0.0542(14) -0.0103(10) 0.0275(12) -0.0018(11)
F43 0.0880(11) 0.0742(10) 0.0523(8) -0.0067(7) 0.0333(8) 0.0010(8)
C44 0.0669(16) 0.0575(15) 0.0771(18) -0.0125(13) 0.0472(15) -0.0070(12)
F44 0.0899(13) 0.1072(14) 0.0935(13) -0.0192(11) 0.0646(11) -0.0194(11)
C45 0.0469(13) 0.0551(14) 0.0791(18) -0.0153(13) 0.0294(13) -0.0043(11)
F45 0.0476(8) 0.0991(13) 0.1052(13) -0.0207(10) 0.0374(9) -0.0095(8)
C46 0.0464(12) 0.0399(11) 0.0573(13) -0.0078(10) 0.0178(11) 0.0001(9)
F46 0.0429(7) 0.0744(10) 0.0632(9) -0.0073(7) 0.0118(6) 0.0022(7)

loop_
_atom_type_symbol
_atom_type_description
_atom_type_scat_dispersion_real
_atom_type_scat_dispersion_imag
_atom_type_scat_source
C C 0.0181 0.0091 'International Tables Vol C Tables 4.2.6.8 and 6.1.1.4'
H H 0.0000 0.0000 'International Tables Vol C Tables 4.2.6.8 and 6.1.1.4'
B B 0.0090 0.0039 'International Tables Vol C Tables 4.2.6.8 and 6.1.1.4'
O O 0.0492 0.0322 'International Tables Vol C Tables 4.2.6.8 and 6.1.1.4'
F F 0.0727 0.0534 'International Tables Vol C Tables 4.2.6.8 and 6.1.1.4'
P P 0.2955 0.4335 'International Tables Vol C Tables 4.2.6.8 and 6.1.1.4'

loop_
_geom_angle_atom_site_label_1
_geom_angle_atom_site_label_2
_geom_angle_atom_site_label_3
_geom_angle
C1 P1 C11 103.85(10)
C1 P1 C21 119.84(10)
C11 P1 C21 107.97(9)
C1 P1 C4 99.07(9)
C11 P1 C4 125.42(9)
C21 P1 C4 101.90(9)
C2 B1 C3 107.48(17)
C2 B1 C31 113.63(17)
C3 B1 C31 106.40(17)
C2 B1 C41 108.97(17)
C3 B1 C41 115.78(18)
C31 B1 C41 104.75(16)
C2 C1 P1 107.88(14)
C1 C2 B1 111.73(17)
C4 C3 B1 118.10(17)
O5 C4 C3 114.17(17)
O5 C4 P1 109.28(13)
C3 C4 P1 118.32(15)
C6 O5 C4 115.7(2)
O5 C6 C7 108.8(3)
C16 C11 C12 119.89(19)
C16 C11 P1 124.48(15)
C12 C11 P1 115.63(15)
C13 C12 C11 118.32(19)
C13 C12 C17 116.26(18)
C11 C12 C17 125.41(19)
C14 C13 C12 122.9(2)
C15 C14 C13 117.12(19)
C15 C14 C18 121.1(2)
C13 C14 C18 121.7(2)
C16 C15 C14 123.2(2)
C15 C16 C11 118.60(19)
C15 C16 C19 116.58(19)
C11 C16 C19 124.82(19)
C26 C21 C22 119.22(19)
C26 C21 P1 117.89(16)
C22 C21 P1 122.71(16)
C23 C22 C21 118.7(2)
C23 C22 C27 116.6(2)
C21 C22 C27 124.6(2)
C24 C23 C22 122.9(2)
C23 C24 C25 117.3(2)
C23 C24 C28 121.6(2)
C25 C24 C28 121.1(2)
C24 C25 C26 123.2(2)
C25 C26 C21 118.6(2)
C25 C26 C29 116.1(2)
C21 C26 C29 125.26(19)
C36 C31 C32 113.0(2)
C36 C31 B1 120.77(19)
C32 C31 B1 126.2(2)
F32 C32 C33 114.9(2)
F32 C32 C31 121.2(2)
C33 C32 C31 123.9(2)
F33 C33 C34 119.6(2)
F33 C33 C32 120.4(3)
C34 C33 C32 120.0(2)
F34 C34 C33 120.8(3)
F34 C34 C35 119.7(3)
C33 C34 C35 119.5(2)
F35 C35 C34 121.0(2)
F35 C35 C36 120.0(3)
C34 C35 C36 118.9(2)
F36 C36 C31 119.6(2)
F36 C36 C35 115.7(2)
C31 C36 C35 124.7(2)
C46 C41 C42 112.7(2)
C46 C41 B1 128.0(2)
C42 C41 B1 119.21(18)
F42 C42 C43 115.2(2)
F42 C42 C41 119.64(19)
C43 C42 C41 125.2(2)
F43 C43 C44 120.1(2)
F43 C43 C42 121.0(2)
C44 C43 C42 118.9(2)
F44 C44 C45 120.6(3)
F44 C44 C43 120.2(3)
C45 C44 C43 119.1(2)
F45 C45 C44 119.5(2)
F45 C45 C46 120.8(3)
C44 C45 C46 119.7(2)
F46 C46 C41 121.0(2)
F46 C46 C45 114.7(2)
C41 C46 C45 124.3(2)

loop_
_geom_bond_atom_site_label_1
_geom_bond_atom_site_label_2
_geom_bond_distance
P1 C1 1.817(2)
P1 C11 1.826(2)
P1 C21 1.828(2)
P1 C4 1.862(2)
B1 C2 1.633(3)
B1 C3 1.649(3)
B1 C31 1.664(3)
B1 C41 1.675(3)
C1 C2 1.540(3)
C3 C4 1.520(3)
C4 O5 1.417(3)
O5 C6 1.399(3)
C6 C7 1.493(5)
C11 C16 1.410(3)
C11 C12 1.417(3)
C12 C13 1.393(3)
C12 C17 1.512(3)
C13 C14 1.390(3)
C14 C15 1.387(3)
C14 C18 1.496(3)
C15 C16 1.387(3)
C16 C19 1.505(3)
C21 C26 1.412(3)
C21 C22 1.420(3)
C22 C23 1.389(3)
C22 C27 1.513(3)
C23 C24 1.380(4)
C24 C25 1.382(4)
C24 C28 1.502(3)
C25 C26 1.388(3)
C26 C29 1.513(3)
C31 C36 1.382(3)
C31 C32 1.392(3)
C32 F32 1.345(3)
C32 C33 1.380(3)
C33 F33 1.353(3)
C33 C34 1.362(4)
C34 F34 1.347(3)
C34 C35 1.362(4)
C35 F35 1.348(3)
C35 C36 1.389(3)
C36 F36 1.355(3)
C41 C46 1.384(3)
C41 C42 1.393(3)
C42 F42 1.352(2)
C42 C43 1.376(3)
C43 F43 1.339(3)
C43 C44 1.374(4)
C44 F44 1.345(3)
C44 C45 1.370(4)
C45 F45 1.347(3)
C45 C46 1.385(4)
C46 F46 1.357(3)

loop_
_geom_torsion_atom_site_label_1
_geom_torsion_atom_site_label_2
_geom_torsion_atom_site_label_3
_geom_torsion_atom_site_label_4
_geom_torsion
C11 P1 C1 C2 -70.80(15)
C21 P1 C1 C2 168.68(13)
C4 P1 C1 C2 59.28(15)
P1 C1 C2 B1 -76.48(19)
C3 B1 C2 C1 64.1(2)
C31 B1 C2 C1 -178.51(17)
C41 B1 C2 C1 -62.1(2)
C2 B1 C3 C4 -45.5(3)
C31 B1 C3 C4 -167.56(18)
C41 B1 C3 C4 76.5(2)
B1 C3 C4 O5 172.79(17)
B1 C3 C4 P1 42.0(3)
C1 P1 C4 O5 -177.74(15)
C11 P1 C4 O5 -63.47(18)
C21 P1 C4 O5 58.99(16)
C1 P1 C4 C3 -44.81(19)
C11 P1 C4 C3 69.5(2)
C21 P1 C4 C3 -168.08(17)
C3 C4 O5 C6 94.5(3)
P1 C4 O5 C6 -130.4(2)
C4 O5 C6 C7 177.8(3)
C1 P1 C11 C16 109.61(18)
C21 P1 C11 C16 -122.16(17)
C4 P1 C11 C16 -2.4(2)
C1 P1 C11 C12 -69.83(17)
C21 P1 C11 C12 58.39(17)
C4 P1 C11 C12 178.17(14)
C16 C11 C12 C13 -1.2(3)
P1 C11 C12 C13 178.30(15)
C16 C11 C12 C17 177.7(2)
P1 C11 C12 C17 -2.9(3)
C11 C12 C13 C14 -0.1(3)
C17 C12 C13 C14 -179.0(2)
C12 C13 C14 C15 1.0(3)
C12 C13 C14 C18 -178.4(2)
C13 C14 C15 C16 -0.8(3)
C18 C14 C15 C16 178.7(2)
C14 C15 C16 C11 -0.4(3)
C14 C15 C16 C19 178.9(2)
C12 C11 C16 C15 1.4(3)
P1 C11 C16 C15 -178.02(15)
C12 C11 C16 C19 -177.9(2)
P1 C11 C16 C19 2.7(3)
C1 P1 C21 C26 169.21(15)
C11 P1 C21 C26 50.77(18)
C4 P1 C21 C26 -82.94(17)
C1 P1 C21 C22 -15.6(2)
C11 P1 C21 C22 -134.09(17)
C4 P1 C21 C22 92.20(18)
C26 C21 C22 C23 1.5(3)
P1 C21 C22 C23 -173.57(16)
C26 C21 C22 C27 -176.8(2)
P1 C21 C22 C27 8.1(3)
C21 C22 C23 C24 0.3(3)
C27 C22 C23 C24 178.8(2)
C22 C23 C24 C25 -1.8(4)
C22 C23 C24 C28 177.1(2)
C23 C24 C25 C26 1.4(4)
C28 C24 C25 C26 -177.5(2)
C24 C25 C26 C21 0.4(3)
C24 C25 C26 C29 -179.2(2)
C22 C21 C26 C25 -1.8(3)
P1 C21 C26 C25 173.50(17)
C22 C21 C26 C29 177.7(2)
P1 C21 C26 C29 -6.9(3)
C2 B1 C31 C36 -173.4(2)
C3 B1 C31 C36 -55.4(3)
C41 B1 C31 C36 67.7(2)
C2 B1 C31 C32 6.1(3)
C3 B1 C31 C32 124.1(2)
C41 B1 C31 C32 -112.7(2)
C36 C31 C32 F32 -177.9(2)
B1 C31 C32 F32 2.5(3)
C36 C31 C32 C33 1.1(3)
B1 C31 C32 C33 -178.4(2)
F32 C32 C33 F33 -0.5(3)
C31 C32 C33 F33 -179.6(2)
F32 C32 C33 C34 179.4(2)
C31 C32 C33 C34 0.2(4)
F33 C33 C34 F34 -0.8(4)
C32 C33 C34 F34 179.3(2)
F33 C33 C34 C35 179.4(2)
C32 C33 C34 C35 -0.4(4)
F34 C34 C35 F35 -0.2(4)
C33 C34 C35 F35 179.6(2)
F34 C34 C35 C36 179.4(2)
C33 C34 C35 C36 -0.8(4)
C32 C31 C36 F36 177.1(2)
B1 C31 C36 F36 -3.3(3)
C32 C31 C36 C35 -2.5(3)
B1 C31 C36 C35 177.1(2)
F35 C35 C36 F36 2.4(4)
C34 C35 C36 F36 -177.2(2)
F35 C35 C36 C31 -177.9(2)
C34 C35 C36 C31 2.4(4)
C2 B1 C41 C46 124.1(2)
C3 B1 C41 C46 2.8(3)
C31 B1 C41 C46 -114.0(2)
C2 B1 C41 C42 -58.5(2)
C3 B1 C41 C42 -179.72(17)
C31 B1 C41 C42 63.5(2)
C46 C41 C42 F42 178.11(18)
B1 C41 C42 F42 0.3(3)
C46 C41 C42 C43 -0.9(3)
B1 C41 C42 C43 -178.7(2)
F42 C42 C43 F43 3.5(3)
C41 C42 C43 F43 -177.42(19)
F42 C42 C43 C44 -177.0(2)
C41 C42 C43 C44 2.1(4)
F43 C43 C44 F44 -2.4(4)
C42 C43 C44 F44 178.1(2)
F43 C43 C44 C45 178.2(2)
C42 C43 C44 C45 -1.3(4)
F44 C44 C45 F45 -0.4(4)
C43 C44 C45 F45 178.9(2)
F44 C44 C45 C46 -179.9(2)
C43 C44 C45 C46 -0.5(4)
C42 C41 C46 F46 179.94(18)
B1 C41 C46 F46 -2.5(3)
C42 C41 C46 C45 -1.0(3)
B1 C41 C46 C45 176.6(2)
F45 C45 C46 F46 1.4(3)
C44 C45 C46 F46 -179.2(2)
F45 C45 C46 C41 -177.7(2)
C44 C45 C46 C41 1.7(4)
